data_7158124
loop_
_publ_author_name
'Zhang, Zai-Wei'
'Rakesh, K. P.'
'Liu, Jing'
'Qin, Hua-Li'
'Tang, Haolin'

_publ_section_title
;
 A general approach to nitrile- and sulfonyl fluoride-substituted
 cyclopropanes.
;
_journal_issue 27
_journal_name_full 'Organic &amp; biomolecular chemistry'
_journal_page_first 6021
_journal_page_last 6024
_journal_paper_doi 10.1039/d1ob01043c
_journal_volume 19
_journal_year 2021
_chemical_formula_sum 'C16 H12 F N O2 S'
_chemical_formula_weight 301.33
_space_group_IT_number 2
_space_group_name_Hall '-P 1'
_space_group_name_H-M_alt 'P -1'
_symmetry_cell_setting triclinic
_symmetry_space_group_name_H-M 'P -1'
_atom_sites_solution_hydrogens geom
_atom_sites_solution_primary direct
_atom_sites_solution_secondary difmap
_audit_creation_method SHELXL-97
_audit_update_record
;
2021-03-13 deposited with the CCDC.	2021-06-11 downloaded from the CCDC.
;
_cell_angle_alpha 95.348(2)
_cell_angle_beta 100.866(3)
_cell_angle_gamma 105.796(3)
_cell_formula_units_Z 2
_cell_length_a 6.4301(5)
_cell_length_b 7.7504(6)
_cell_length_c 14.9740(12)
_cell_measurement_reflns_used 861
_cell_measurement_temperature 298(2)
_cell_measurement_theta_max 22.945
_cell_measurement_theta_min 2.764
_cell_volume 696.89(10)
_computing_cell_refinement 'Bruker SMART'
_computing_data_collection 'Bruker SMART'
_computing_data_reduction 'Bruker SAINT'
_computing_molecular_graphics 'Bruker SHELXTL'
_computing_publication_material 'Bruker SHELXTL'
_computing_structure_refinement 'SHELXL-97 (Sheldrick, 1997)'
_computing_structure_solution 'SHELXS-97 (Sheldrick, 1990)'
_diffrn_ambient_temperature 298(2)
_diffrn_measured_fraction_theta_full 0.972
_diffrn_measured_fraction_theta_max 0.972
_diffrn_measurement_device_type 'CCD area detector'
_diffrn_measurement_method 'phi and omega scans'
_diffrn_radiation_monochromator graphite
_diffrn_radiation_source 'fine-focus sealed tube'
_diffrn_radiation_type MoK\a
_diffrn_radiation_wavelength 0.71073
_diffrn_reflns_av_R_equivalents 0.0425
_diffrn_reflns_av_sigmaI/netI 0.1046
_diffrn_reflns_limit_h_max 7
_diffrn_reflns_limit_h_min -7
_diffrn_reflns_limit_k_max 9
_diffrn_reflns_limit_k_min -7
_diffrn_reflns_limit_l_max 17
_diffrn_reflns_limit_l_min -14
_diffrn_reflns_number 3439
_diffrn_reflns_theta_full 25.02
_diffrn_reflns_theta_max 25.02
_diffrn_reflns_theta_min 2.76
_exptl_absorpt_coefficient_mu 0.247
_exptl_absorpt_correction_T_max 0.9569
_exptl_absorpt_correction_T_min 0.8971
_exptl_absorpt_correction_type multi-scan
_exptl_absorpt_process_details sadabs
_exptl_crystal_density_diffrn 1.436
_exptl_crystal_density_meas 0
_exptl_crystal_density_method 'not measured'
_exptl_crystal_F_000 312
_exptl_crystal_size_max 0.45
_exptl_crystal_size_mid 0.27
_exptl_crystal_size_min 0.18
_refine_diff_density_max 0.914
_refine_diff_density_min -0.413
_refine_diff_density_rms 0.120
_refine_ls_extinction_method none
_refine_ls_goodness_of_fit_ref 1.009
_refine_ls_hydrogen_treatment mixed
_refine_ls_matrix_type full
_refine_ls_number_parameters 190
_refine_ls_number_reflns 2396
_refine_ls_number_restraints 0
_refine_ls_restrained_S_all 1.009
_refine_ls_R_factor_all 0.1269
_refine_ls_R_factor_gt 0.0836
_refine_ls_shift/su_max 0.000
_refine_ls_shift/su_mean 0.000
_refine_ls_structure_factor_coef Fsqd
_refine_ls_weighting_details 'calc w=1/[\s^2^(Fo^2^)+(0.1464P)^2^+0.0000P] where P=(Fo^2^+2Fc^2^)/3'
_refine_ls_weighting_scheme calc
_refine_ls_wR_factor_gt 0.2110
_refine_ls_wR_factor_ref 0.2441
_reflns_number_gt 1515
_reflns_number_total 2396
_reflns_threshold_expression >2sigma(I)
_cod_data_source_file d1ob01043c2.cif
_cod_data_source_block 181206b
_cod_depositor_comments
;
The following automatic conversions were performed:

data item '_symmetry_cell_setting' value 'Triclinic' was changed to
'triclinic' in accordance with the
/home/data/users/saulius/crontab/automatic-downloads/rss-feeds/RSC/lib/dictionaries/cif_core.dic
dictionary named 'cif_core.dic' version 2.4.2 last updated on
2011-04-26.

Automatic conversion script
Id: cif_fix_values 7556 2019-12-06 15:28:31Z antanas 

 Adding full bibliography for 7158124--7158125.cif.
;
_cod_original_cell_volume 696.89(9)
_cod_original_sg_symbol_H-M P-1
_cod_database_code 7158124

loop_
_symmetry_equiv_pos_as_xyz
'x, y, z'
'-x, -y, -z'

loop_
_atom_site_label
_atom_site_type_symbol
_atom_site_fract_x
_atom_site_fract_y
_atom_site_fract_z
_atom_site_U_iso_or_equiv
_atom_site_adp_type
_atom_site_occupancy
_atom_site_symmetry_multiplicity
_atom_site_calc_flag
_atom_site_refinement_flags
_atom_site_disorder_assembly
_atom_site_disorder_group
F1 F -0.4880(5) 0.3883(5) 0.1216(2) 0.0681(10) Uani 1 1 d . . .
N1 N 0.1313(9) -0.0709(8) 0.1255(3) 0.0759(16) Uani 1 1 d . . .
O1 O -0.2395(6) 0.4635(5) 0.0232(3) 0.0694(13) Uani 1 1 d . . .
O2 O -0.5384(6) 0.1829(5) -0.0119(2) 0.0584(11) Uani 1 1 d . . .
S1 S -0.37075(19) 0.31752(17) 0.05288(9) 0.0459(5) Uani 1 1 d . . .
C1 C 0.0743(8) 0.0539(8) 0.1164(3) 0.0490(13) Uani 1 1 d . . .
C2 C 0.0094(7) 0.2146(7) 0.1038(3) 0.0415(12) Uani 1 1 d . . .
H2 H 0.0473 0.2725 0.0511 0.050 Uiso 1 1 calc R . .
C3 C -0.2075(7) 0.2199(6) 0.1261(3) 0.0368(11) Uani 1 1 d . . .
H3 H -0.2866 0.1153 0.1512 0.044 Uiso 1 1 calc R . .
C4 C 0.0029(7) 0.3389(6) 0.1862(3) 0.0392(12) Uani 1 1 d . . .
H4 H 0.0358 0.4673 0.1789 0.047 Uiso 1 1 calc R . .
C5 C 0.0749(7) 0.3058(6) 0.2823(3) 0.0384(11) Uani 1 1 d . . .
C6 C -0.0752(8) 0.2516(7) 0.3366(4) 0.0483(13) Uani 1 1 d . . .
H6 H -0.2258 0.2293 0.3121 0.058 Uiso 1 1 calc R . .
C7 C -0.0049(8) 0.2298(7) 0.4270(4) 0.0479(13) Uani 1 1 d . . .
H7 H -0.1092 0.1953 0.4624 0.057 Uiso 1 1 calc R . .
C8 C 0.2168(7) 0.2579(6) 0.4658(3) 0.0391(11) Uani 1 1 d . . .
C9 C 0.3654(8) 0.3122(7) 0.4092(3) 0.0465(13) Uani 1 1 d . . .
H9 H 0.5162 0.3334 0.4328 0.056 Uiso 1 1 calc R . .
C10 C 0.2957(7) 0.3347(7) 0.3210(3) 0.0447(12) Uani 1 1 d . . .
H10 H 0.3998 0.3706 0.2856 0.054 Uiso 1 1 calc R . .
C11 C 0.2924(8) 0.2382(6) 0.5628(3) 0.0395(11) Uani 1 1 d . . .
C12 C 0.1815(9) 0.2735(7) 0.6304(4) 0.0519(14) Uani 1 1 d . . .
H12 H 0.0541 0.3089 0.6139 0.062 Uiso 1 1 calc R . .
C13 C 0.2544(10) 0.2577(8) 0.7209(4) 0.0590(16) Uani 1 1 d . . .
H13 H 0.1764 0.2815 0.7646 0.071 Uiso 1 1 calc R . .
C14 C 0.4416(10) 0.2070(8) 0.7462(4) 0.0606(16) Uani 1 1 d . . .
H14 H 0.4917 0.1967 0.8073 0.073 Uiso 1 1 calc R . .
C15 C 0.5563(9) 0.1711(8) 0.6817(4) 0.0576(15) Uani 1 1 d . . .
H15 H 0.6842 0.1371 0.6993 0.069 Uiso 1 1 calc R . .
C16 C 0.4830(8) 0.1853(7) 0.5911(4) 0.0490(13) Uani 1 1 d . . .
H16 H 0.5611 0.1593 0.5479 0.059 Uiso 1 1 calc R . .

loop_
_atom_site_aniso_label
_atom_site_aniso_U_11
_atom_site_aniso_U_22
_atom_site_aniso_U_33
_atom_site_aniso_U_23
_atom_site_aniso_U_13
_atom_site_aniso_U_12
F1 0.0610(19) 0.084(2) 0.069(2) 0.0030(17) 0.0107(17) 0.0425(18)
N1 0.098(4) 0.092(4) 0.061(3) 0.015(3) 0.012(3) 0.068(4)
O1 0.047(2) 0.067(3) 0.105(3) 0.053(2) 0.018(2) 0.0210(19)
O2 0.052(2) 0.054(2) 0.056(2) -0.0022(18) -0.0128(18) 0.0152(18)
S1 0.0371(7) 0.0480(8) 0.0575(9) 0.0201(6) 0.0075(6) 0.0188(6)
C1 0.046(3) 0.069(4) 0.036(3) 0.010(3) 0.004(2) 0.027(3)
C2 0.036(2) 0.050(3) 0.041(3) 0.011(2) 0.007(2) 0.017(2)
C3 0.032(2) 0.035(3) 0.045(3) 0.016(2) 0.008(2) 0.010(2)
C4 0.036(2) 0.035(3) 0.044(3) 0.010(2) 0.008(2) 0.006(2)
C5 0.035(2) 0.035(3) 0.041(3) 0.003(2) 0.005(2) 0.007(2)
C6 0.028(2) 0.059(3) 0.053(3) 0.008(3) 0.003(2) 0.008(2)
C7 0.036(3) 0.062(3) 0.048(3) 0.010(3) 0.015(2) 0.013(2)
C8 0.039(3) 0.040(3) 0.034(3) -0.004(2) 0.005(2) 0.009(2)
C9 0.033(2) 0.057(3) 0.043(3) 0.008(2) 0.003(2) 0.007(2)
C10 0.036(3) 0.058(3) 0.040(3) 0.011(2) 0.010(2) 0.012(2)
C11 0.042(3) 0.032(3) 0.041(3) 0.004(2) 0.011(2) 0.005(2)
C12 0.051(3) 0.057(3) 0.045(3) 0.006(3) 0.013(3) 0.010(3)
C13 0.070(4) 0.056(4) 0.045(3) 0.002(3) 0.023(3) 0.004(3)
C14 0.078(4) 0.062(4) 0.036(3) 0.015(3) 0.009(3) 0.012(3)
C15 0.057(3) 0.056(4) 0.055(4) 0.015(3) 0.005(3) 0.013(3)
C16 0.046(3) 0.053(3) 0.047(3) 0.008(2) 0.009(2) 0.014(2)

loop_
_atom_type_symbol
_atom_type_description
_atom_type_scat_dispersion_real
_atom_type_scat_dispersion_imag
_atom_type_scat_source
C C 0.0033 0.0016 'International Tables Vol C Tables 4.2.6.8 and 6.1.1.4'
H H 0.0000 0.0000 'International Tables Vol C Tables 4.2.6.8 and 6.1.1.4'
N N 0.0061 0.0033 'International Tables Vol C Tables 4.2.6.8 and 6.1.1.4'
O O 0.0106 0.0060 'International Tables Vol C Tables 4.2.6.8 and 6.1.1.4'
F F 0.0171 0.0103 'International Tables Vol C Tables 4.2.6.8 and 6.1.1.4'
S S 0.1246 0.1234 'International Tables Vol C Tables 4.2.6.8 and 6.1.1.4'

loop_
_geom_angle_atom_site_label_1
_geom_angle_atom_site_label_2
_geom_angle_atom_site_label_3
_geom_angle
_geom_angle_site_symmetry_1
_geom_angle_site_symmetry_3
_geom_angle_publ_flag
O1 S1 O2 119.6(3) . . ?
O1 S1 F1 108.8(3) . . ?
O2 S1 F1 105.8(2) . . ?
O1 S1 C3 110.5(2) . . ?
O2 S1 C3 110.9(2) . . ?
F1 S1 C3 99.1(2) . . ?
N1 C1 C2 177.9(6) . . ?
C1 C2 C3 117.1(4) . . ?
C1 C2 C4 119.8(4) . . ?
C3 C2 C4 59.0(3) . . ?
C1 C2 H2 116.2 . . ?
C3 C2 H2 116.2 . . ?
C4 C2 H2 116.2 . . ?
C4 C3 C2 60.7(3) . . ?
C4 C3 S1 118.6(3) . . ?
C2 C3 S1 116.9(3) . . ?
C4 C3 H3 116.4 . . ?
C2 C3 H3 116.4 . . ?
S1 C3 H3 116.4 . . ?
C3 C4 C5 120.2(4) . . ?
C3 C4 C2 60.4(3) . . ?
C5 C4 C2 121.9(4) . . ?
C3 C4 H4 114.6 . . ?
C5 C4 H4 114.6 . . ?
C2 C4 H4 114.6 . . ?
C10 C5 C6 117.5(4) . . ?
C10 C5 C4 120.8(4) . . ?
C6 C5 C4 121.7(4) . . ?
C5 C6 C7 121.0(4) . . ?
C5 C6 H6 119.5 . . ?
C7 C6 H6 119.5 . . ?
C8 C7 C6 121.6(4) . . ?
C8 C7 H7 119.2 . . ?
C6 C7 H7 119.2 . . ?
C7 C8 C9 116.3(4) . . ?
C7 C8 C11 121.6(4) . . ?
C9 C8 C11 122.1(4) . . ?
C10 C9 C8 121.9(4) . . ?
C10 C9 H9 119.1 . . ?
C8 C9 H9 119.1 . . ?
C9 C10 C5 121.7(5) . . ?
C9 C10 H10 119.1 . . ?
C5 C10 H10 119.1 . . ?
C12 C11 C16 116.8(5) . . ?
C12 C11 C8 122.2(5) . . ?
C16 C11 C8 121.0(4) . . ?
C13 C12 C11 122.0(5) . . ?
C13 C12 H12 119.0 . . ?
C11 C12 H12 119.0 . . ?
C14 C13 C12 119.7(5) . . ?
C14 C13 H13 120.2 . . ?
C12 C13 H13 120.2 . . ?
C13 C14 C15 120.2(5) . . ?
C13 C14 H14 119.9 . . ?
C15 C14 H14 119.9 . . ?
C14 C15 C16 120.3(5) . . ?
C14 C15 H15 119.9 . . ?
C16 C15 H15 119.9 . . ?
C15 C16 C11 121.0(5) . . ?
C15 C16 H16 119.5 . . ?
C11 C16 H16 119.5 . . ?

loop_
_geom_bond_atom_site_label_1
_geom_bond_atom_site_label_2
_geom_bond_distance
_geom_bond_site_symmetry_2
_geom_bond_publ_flag
F1 S1 1.529(3) . ?
N1 C1 1.135(7) . ?
O1 S1 1.380(4) . ?
O2 S1 1.413(4) . ?
S1 C3 1.741(4) . ?
C1 C2 1.435(7) . ?
C2 C3 1.504(6) . ?
C2 C4 1.508(7) . ?
C2 H2 0.9800 . ?
C3 C4 1.483(6) . ?
C3 H3 0.9800 . ?
C4 C5 1.494(6) . ?
C4 H4 0.9800 . ?
C5 C10 1.376(6) . ?
C5 C6 1.381(6) . ?
C6 C7 1.385(7) . ?
C6 H6 0.9300 . ?
C7 C8 1.383(6) . ?
C7 H7 0.9300 . ?
C8 C9 1.401(7) . ?
C8 C11 1.479(7) . ?
C9 C10 1.356(7) . ?
C9 H9 0.9300 . ?
C10 H10 0.9300 . ?
C11 C12 1.391(7) . ?
C11 C16 1.399(7) . ?
C12 C13 1.376(7) . ?
C12 H12 0.9300 . ?
C13 C14 1.364(8) . ?
C13 H13 0.9300 . ?
C14 C15 1.373(8) . ?
C14 H14 0.9300 . ?
C15 C16 1.375(7) . ?
C15 H15 0.9300 . ?
C16 H16 0.9300 . ?

loop_
_geom_torsion_atom_site_label_1
_geom_torsion_atom_site_label_2
_geom_torsion_atom_site_label_3
_geom_torsion_atom_site_label_4
_geom_torsion
_geom_torsion_site_symmetry_1
_geom_torsion_site_symmetry_2
_geom_torsion_site_symmetry_3
_geom_torsion_site_symmetry_4
_geom_torsion_publ_flag
N1 C1 C2 C3 179(100) . . . . ?
N1 C1 C2 C4 -113(17) . . . . ?
C1 C2 C3 C4 110.1(5) . . . . ?
C1 C2 C3 S1 -140.6(4) . . . . ?
C4 C2 C3 S1 109.3(4) . . . . ?
O1 S1 C3 C4 32.9(5) . . . . ?
O2 S1 C3 C4 167.9(3) . . . . ?
F1 S1 C3 C4 -81.2(4) . . . . ?
O1 S1 C3 C2 -36.6(5) . . . . ?
O2 S1 C3 C2 98.4(4) . . . . ?
F1 S1 C3 C2 -150.7(4) . . . . ?
C2 C3 C4 C5 -111.8(5) . . . . ?
S1 C3 C4 C5 141.6(4) . . . . ?
S1 C3 C4 C2 -106.5(4) . . . . ?
C1 C2 C4 C3 -105.6(5) . . . . ?
C1 C2 C4 C5 3.6(7) . . . . ?
C3 C2 C4 C5 109.2(5) . . . . ?
C3 C4 C5 C10 144.1(5) . . . . ?
C2 C4 C5 C10 72.2(6) . . . . ?
C3 C4 C5 C6 -38.2(7) . . . . ?
C2 C4 C5 C6 -110.1(6) . . . . ?
C10 C5 C6 C7 0.9(8) . . . . ?
C4 C5 C6 C7 -176.9(5) . . . . ?
C5 C6 C7 C8 -1.2(8) . . . . ?
C6 C7 C8 C9 0.9(8) . . . . ?
C6 C7 C8 C11 178.8(5) . . . . ?
C7 C8 C9 C10 -0.4(8) . . . . ?
C11 C8 C9 C10 -178.2(5) . . . . ?
C8 C9 C10 C5 0.2(8) . . . . ?
C6 C5 C10 C9 -0.4(8) . . . . ?
C4 C5 C10 C9 177.4(5) . . . . ?
C7 C8 C11 C12 -30.3(7) . . . . ?
C9 C8 C11 C12 147.4(5) . . . . ?
C7 C8 C11 C16 150.7(5) . . . . ?
C9 C8 C11 C16 -31.6(7) . . . . ?
C16 C11 C12 C13 0.1(7) . . . . ?
C8 C11 C12 C13 -179.0(5) . . . . ?
C11 C12 C13 C14 0.4(8) . . . . ?
C12 C13 C14 C15 -0.3(9) . . . . ?
C13 C14 C15 C16 -0.3(9) . . . . ?
C14 C15 C16 C11 0.7(8) . . . . ?
C12 C11 C16 C15 -0.6(7) . . . . ?
C8 C11 C16 C15 178.4(4) . . . . ?
